data_4085788
loop_
_publ_author_name
'Levine, Daniel S.'
'Tilley, T. Don'
'Andersen, Richard A.'

_publ_section_title
;
 C--H Bond Activations by Monoanionic, PNP-Supported Scandium Dialkyl
 Complexes
;
_journal_issue 19
_journal_name_full Organometallics
_journal_page_first 4647
_journal_paper_doi 10.1021/acs.organomet.5b00213
_journal_volume 34
_journal_year 2015
_chemical_formula_sum 'C28.5 H54 N0.75 P1.5 Sc0.75 Si1.5'
_chemical_formula_weight 529.53
_chemical_name_common (PNP-Cy)Sc(CH2SiMe3)2
_space_group_crystal_system monoclinic
_space_group_IT_number 15
_space_group_name_Hall '-C 2yc'
_space_group_name_H-M_alt 'C 1 2/c 1'
_symmetry_space_group_name_Hall '-C 2yc'
_symmetry_space_group_name_H-M 'C 1 2/c 1'
_atom_sites_solution_hydrogens geom
_atom_sites_solution_primary iterative
_atom_sites_solution_secondary difmap
_audit_creation_method SHELXL-2014/7
_cell_angle_alpha 90
_cell_angle_beta 95.3980(10)
_cell_angle_gamma 90
_cell_formula_units_Z 16
_cell_length_a 14.0824(7)
_cell_length_b 16.2330(7)
_cell_length_c 55.407(3)
_cell_measurement_reflns_used 9925
_cell_measurement_temperature 100(2)
_cell_measurement_theta_max 25.32
_cell_measurement_theta_min 2.28
_cell_volume 12609.8(11)
_computing_cell_refinement 'Bruker SAINT'
_computing_data_collection 'Bruker APEX2'
_computing_data_reduction 'Bruker SAINT'
_computing_molecular_graphics ORTEP-32
_computing_publication_material WinGX
_computing_structure_refinement 'SHELXL-97 (Sheldrick, 2008)'
_computing_structure_solution 'SHELXS-97 (Sheldrick, 2008)'
_diffrn_ambient_temperature 100(2)
_diffrn_detector_area_resol_mean 8.366
_diffrn_measured_fraction_theta_full 0.997
_diffrn_measured_fraction_theta_max 0.991
_diffrn_measurement_device_type 'Bruker APEX-II CCD'
_diffrn_measurement_method 'phi and omega scans'
_diffrn_radiation_type MoK\a
_diffrn_radiation_wavelength 0.71073
_diffrn_reflns_av_R_equivalents 0.0723
_diffrn_reflns_av_unetI/netI 0.0427
_diffrn_reflns_Laue_measured_fraction_full 0.997
_diffrn_reflns_Laue_measured_fraction_max 0.991
_diffrn_reflns_limit_h_max 16
_diffrn_reflns_limit_h_min -16
_diffrn_reflns_limit_k_max 19
_diffrn_reflns_limit_k_min -19
_diffrn_reflns_limit_l_max 66
_diffrn_reflns_limit_l_min -65
_diffrn_reflns_number 109591
_diffrn_reflns_point_group_measured_fraction_full 0.997
_diffrn_reflns_point_group_measured_fraction_max 0.991
_diffrn_reflns_theta_full 25.000
_diffrn_reflns_theta_max 25.350
_diffrn_reflns_theta_min 1.477
_diffrn_source 'microfocus sealed tube'
_exptl_absorpt_coefficient_mu 0.333
_exptl_absorpt_correction_T_max 0.9833
_exptl_absorpt_correction_T_min 0.9735
_exptl_absorpt_correction_type multi-scan
_exptl_absorpt_process_details SADABS
_exptl_crystal_colour colourless
_exptl_crystal_density_diffrn 1.116
_exptl_crystal_description block
_exptl_crystal_F_000 4632
_exptl_crystal_size_max 0.080
_exptl_crystal_size_mid 0.080
_exptl_crystal_size_min 0.050
_refine_diff_density_max 0.820
_refine_diff_density_min -0.591
_refine_diff_density_rms 0.058
_refine_ls_extinction_method none
_refine_ls_goodness_of_fit_ref 1.026
_refine_ls_hydrogen_treatment constr
_refine_ls_matrix_type full
_refine_ls_number_parameters 642
_refine_ls_number_reflns 11428
_refine_ls_number_restraints 0
_refine_ls_restrained_S_all 1.026
_refine_ls_R_factor_all 0.0603
_refine_ls_R_factor_gt 0.0426
_refine_ls_shift/su_max 0.001
_refine_ls_shift/su_mean 0.000
_refine_ls_structure_factor_coef Fsqd
_refine_ls_weighting_details 'w=1/[\s^2^(Fo^2^)+(0.0304P)^2^+27.6994P] where P=(Fo^2^+2Fc^2^)/3'
_refine_ls_weighting_scheme calc
_refine_ls_wR_factor_gt 0.0884
_refine_ls_wR_factor_ref 0.0958
_reflns_Friedel_coverage 0.000
_reflns_number_gt 9034
_reflns_number_total 11428
_reflns_threshold_expression 'I > 2\s(I)'
_cod_data_source_file om5b00213_si_002.cif
_cod_data_source_block shelx
_cod_depositor_comments 'Adding full bibliography for 4085784--4085792.cif.'
_cod_original_cell_volume 12609.8(10)
_cod_original_formula_sum 'C28.50 H54 N0.75 P1.50 Sc0.75 Si1.50'
_cod_database_code 4085788
_shelx_shelxl_version_number 2014/7
_shelx_space_group_comment
; 
The symmetry employed for this shelxl refinement is uniquely defined 
by the following loop, which should always be used as a source of 
symmetry information in preference to the above space-group names. 
They are only intended as comments. 
;
_shelx_estimated_absorpt_t_min 0.974
_shelx_estimated_absorpt_t_max 0.984

loop_
_space_group_symop_operation_xyz
'x, y, z'
'-x, y, -z+1/2'
'x+1/2, y+1/2, z'
'-x+1/2, y+1/2, -z+1/2'
'-x, -y, -z'
'x, -y, z-1/2'
'-x+1/2, -y+1/2, -z'
'x+1/2, -y+1/2, z-1/2'

loop_
_atom_site_label
_atom_site_type_symbol
_atom_site_fract_x
_atom_site_fract_y
_atom_site_fract_z
_atom_site_U_iso_or_equiv
_atom_site_adp_type
_atom_site_occupancy
_atom_site_site_symmetry_order
_atom_site_calc_flag
_atom_site_refinement_flags_posn
_atom_site_refinement_flags_adp
_atom_site_refinement_flags_occupancy
_atom_site_disorder_assembly
_atom_site_disorder_group
Sc1 Sc 0.0000 0.25320(4) 0.2500 0.01691(14) Uani 1 2 d S T P C .
Sc2 Sc 0.67576(3) 0.20784(2) 0.08566(2) 0.01382(10) Uani 1 1 d . . . . .
P1 P 0.18946(5) 0.20309(4) 0.24774(2) 0.02689(16) Uani 1 1 d . . . . .
P2 P 0.82124(4) 0.18540(3) 0.12307(2) 0.01578(13) Uani 1 1 d . . . . .
P3 P 0.61836(4) 0.34331(3) 0.05759(2) 0.01507(13) Uani 1 1 d . . . . .
Si1 Si 0.00439(5) 0.41541(4) 0.20350(2) 0.02541(17) Uani 1 1 d . . . . .
Si2 Si 0.76303(5) 0.04292(4) 0.05077(2) 0.02079(15) Uani 1 1 d . . . . .
Si3 Si 0.45756(4) 0.14408(4) 0.11063(2) 0.02115(16) Uani 1 1 d . . . . .
N1 N 0.0000 0.12075(18) 0.2500 0.0292(7) Uani 1 2 d S T P . .
N2 N 0.67042(12) 0.31285(11) 0.11022(3) 0.0156(4) Uani 1 1 d . . . . .
C110 C 0.72126(15) 0.32627(14) 0.13280(4) 0.0178(5) Uani 1 1 d . . . . .
C123 C 0.77781(17) -0.04209(14) 0.15596(5) 0.0238(6) Uani 1 1 d . . . . .
H00A H 0.7179 -0.0691 0.1597 0.029 Uiso 1 1 calc R U . . .
H00B H 0.8075 -0.0766 0.1440 0.029 Uiso 1 1 calc R U . . .
C131 C 0.37583(16) 0.27494(15) 0.01229(5) 0.0249(6) Uani 1 1 d . . . . .
H00C H 0.3213 0.2412 0.0166 0.030 Uiso 1 1 calc R U . . .
H00D H 0.3504 0.3284 0.0060 0.030 Uiso 1 1 calc R U . . .
C127 C 0.53512(15) 0.33590(13) 0.02954(4) 0.0170(5) Uani 1 1 d . . . . .
H004 H 0.5177 0.3927 0.0237 0.020 Uiso 1 1 calc R U . . .
C9 C 0.15797(16) 0.11419(14) 0.20413(4) 0.0192(5) Uani 1 1 d . . . . .
H00E H 0.1500 0.0634 0.2136 0.023 Uiso 1 1 calc R U . . .
H00F H 0.0954 0.1424 0.2019 0.023 Uiso 1 1 calc R U . . .
C113 C 0.62004(15) 0.38606(13) 0.10480(4) 0.0168(5) Uani 1 1 d . . . . .
C8 C 0.23102(15) 0.17111(14) 0.21837(4) 0.0177(5) Uani 1 1 d . . . . .
H007 H 0.2917 0.1394 0.2219 0.021 Uiso 1 1 calc R U . . .
C132 C 0.44360(16) 0.28998(15) 0.03511(4) 0.0216(5) Uani 1 1 d . . . . .
H00G H 0.4614 0.2364 0.0428 0.026 Uiso 1 1 calc R U . . .
H00H H 0.4102 0.3227 0.0468 0.026 Uiso 1 1 calc R U . . .
C116 C 0.99715(16) 0.16581(15) 0.10305(5) 0.0262(6) Uani 1 1 d . . . . .
H00I H 1.0086 0.1150 0.1128 0.031 Uiso 1 1 calc R U . . .
H00J H 0.9592 0.1507 0.0877 0.031 Uiso 1 1 calc R U . . .
C125 C 0.93736(16) 0.01048(14) 0.17460(5) 0.0235(6) Uani 1 1 d . . . . .
H01A H 0.9737 -0.0228 0.1636 0.028 Uiso 1 1 calc R U . . .
H01B H 0.9775 0.0173 0.1901 0.028 Uiso 1 1 calc R U . . .
C122 C 0.75538(16) 0.04337(14) 0.14509(4) 0.0211(5) Uani 1 1 d . . . . .
H01C H 0.7215 0.0765 0.1566 0.025 Uiso 1 1 calc R U . . .
H01D H 0.7130 0.0376 0.1299 0.025 Uiso 1 1 calc R U . . .
C118 C 1.08048(18) 0.28429(17) 0.08399(5) 0.0313(6) Uani 1 1 d . . . . .
H01E H 1.1439 0.3073 0.0815 0.038 Uiso 1 1 calc R U . . .
H01F H 1.0453 0.2757 0.0679 0.038 Uiso 1 1 calc R U . . .
C111 C 0.70529(17) 0.40463(14) 0.14079(5) 0.0243(6) Uani 1 1 d . . . . .
H013 H 0.7323 0.4288 0.1555 0.029 Uiso 1 1 calc R U . . .
C112 C 0.64076(17) 0.44289(14) 0.12293(5) 0.0247(6) Uani 1 1 d . . . . .
H014 H 0.6165 0.4974 0.1234 0.030 Uiso 1 1 calc R U . . .
C128 C 0.58297(17) 0.28970(16) 0.00955(4) 0.0249(6) Uani 1 1 d . . . . .
H01G H 0.6393 0.3212 0.0054 0.030 Uiso 1 1 calc R U . . .
H01H H 0.6052 0.2352 0.0158 0.030 Uiso 1 1 calc R U . . .
C101 C 0.54945(16) 0.12912(14) 0.08888(4) 0.0210(5) Uani 1 1 d . . . . .
H01I H 0.5141 0.1284 0.0726 0.025 Uiso 1 1 calc R U . . .
H01J H 0.5744 0.0726 0.0918 0.025 Uiso 1 1 calc R U . . .
C105 C 0.76277(16) 0.15425(14) 0.05742(4) 0.0192(5) Uani 1 1 d . . . . .
H01K H 0.7426 0.1827 0.0420 0.023 Uiso 1 1 calc R U . . .
H01L H 0.8299 0.1704 0.0620 0.023 Uiso 1 1 calc R U . . .
C120 C 0.92848(16) 0.31047(14) 0.10375(5) 0.0230(5) Uani 1 1 d . . . . .
H01M H 0.8880 0.3030 0.0883 0.028 Uiso 1 1 calc R U . . .
H01N H 0.8962 0.3502 0.1138 0.028 Uiso 1 1 calc R U . . .
C121 C 0.84793(15) 0.08807(13) 0.13978(4) 0.0178(5) Uani 1 1 d . . . . .
H019 H 0.8805 0.0514 0.1286 0.021 Uiso 1 1 calc R U . . .
C134 C 0.67106(17) 0.50615(14) 0.04362(5) 0.0219(5) Uani 1 1 d . . . . .
H02A H 0.6434 0.4996 0.0266 0.026 Uiso 1 1 calc R U . . .
H02B H 0.6197 0.5247 0.0534 0.026 Uiso 1 1 calc R U . . .
C126 C 0.91586(16) 0.09563(14) 0.16318(4) 0.0210(5) Uani 1 1 d . . . . .
H02C H 0.9762 0.1218 0.1594 0.025 Uiso 1 1 calc R U . . .
H02D H 0.8864 0.1312 0.1749 0.025 Uiso 1 1 calc R U . . .
C106 C 0.7894(2) -0.02221(15) 0.07879(5) 0.0320(6) Uani 1 1 d . . . . .
H02E H 0.8515 -0.0066 0.0870 0.048 Uiso 1 1 calc R U . . .
H02F H 0.7906 -0.0805 0.0742 0.048 Uiso 1 1 calc R U . . .
H02G H 0.7397 -0.0135 0.0898 0.048 Uiso 1 1 calc R U . . .
C129 C 0.51383(18) 0.27793(17) -0.01334(5) 0.0292(6) Uani 1 1 d . . . . .
H02H H 0.4952 0.3324 -0.0203 0.035 Uiso 1 1 calc R U . . .
H02I H 0.5462 0.2470 -0.0256 0.035 Uiso 1 1 calc R U . . .
C115 C 0.93988(15) 0.22709(14) 0.11712(4) 0.0195(5) Uani 1 1 d . . . . .
H024 H 0.9768 0.2373 0.1332 0.023 Uiso 1 1 calc R U . . .
C133 C 0.71039(15) 0.42274(14) 0.05333(4) 0.0196(5) Uani 1 1 d . . . . .
H025 H 0.7405 0.4348 0.0700 0.024 Uiso 1 1 calc R U . . .
C10 C 0.18930(16) 0.09092(15) 0.17933(4) 0.0230(5) Uani 1 1 d . . . . .
H02J H 0.2476 0.0567 0.1816 0.028 Uiso 1 1 calc R U . . .
H02K H 0.1386 0.0576 0.1704 0.028 Uiso 1 1 calc R U . . .
C109 C 0.77862(16) 0.25744(14) 0.14538(4) 0.0192(5) Uani 1 1 d . . . . .
H02L H 0.7386 0.2274 0.1562 0.023 Uiso 1 1 calc R U . . .
H02M H 0.8339 0.2809 0.1555 0.023 Uiso 1 1 calc R U . . .
C12 C 0.28392(17) 0.22135(16) 0.17817(5) 0.0280(6) Uani 1 1 d . . . . .
H02N H 0.2938 0.2715 0.1685 0.034 Uiso 1 1 calc R U . . .
H02O H 0.3453 0.1914 0.1805 0.034 Uiso 1 1 calc R U . . .
C1 C -0.02305(18) 0.31058(16) 0.21346(5) 0.0306(6) Uani 1 1 d . . . . .
H02P H 0.0102 0.2737 0.2028 0.037 Uiso 1 1 calc R U . C .
H02Q H -0.0920 0.3034 0.2086 0.037 Uiso 1 1 calc R U . . .
C136 C 0.83449(19) 0.54312(17) 0.03144(5) 0.0346(7) Uani 1 1 d . . . . .
H03A H 0.8863 0.5843 0.0339 0.042 Uiso 1 1 calc R U . . .
H03B H 0.8145 0.5399 0.0139 0.042 Uiso 1 1 calc R U . . .
C137 C 0.87242(17) 0.45865(16) 0.04039(5) 0.0293(6) Uani 1 1 d . . . . .
H03C H 0.9230 0.4404 0.0303 0.035 Uiso 1 1 calc R U . . .
H03D H 0.9011 0.4637 0.0573 0.035 Uiso 1 1 calc R U . . .
C124 C 0.84558(16) -0.03505(15) 0.17918(5) 0.0238(6) Uani 1 1 d . . . . .
H03E H 0.8132 -0.0052 0.1917 0.029 Uiso 1 1 calc R U . . .
H03F H 0.8617 -0.0909 0.1855 0.029 Uiso 1 1 calc R U . . .
C117 C 1.09305(17) 0.20151(17) 0.09721(5) 0.0297(6) Uani 1 1 d . . . . .
H03G H 1.1247 0.1621 0.0869 0.036 Uiso 1 1 calc R U . . .
H03H H 1.1347 0.2092 0.1125 0.036 Uiso 1 1 calc R U . . .
C107 C 0.85686(17) 0.01438(15) 0.03013(5) 0.0273(6) Uani 1 1 d . . . . .
H03I H 0.8485 0.0479 0.0154 0.041 Uiso 1 1 calc R U . . .
H03J H 0.8506 -0.0441 0.0258 0.041 Uiso 1 1 calc R U . . .
H03K H 0.9203 0.0245 0.0385 0.041 Uiso 1 1 calc R U . . .
C114 C 0.55550(16) 0.39296(14) 0.08158(4) 0.0186(5) Uani 1 1 d . . . . .
H03L H 0.5425 0.4515 0.0775 0.022 Uiso 1 1 calc R U . . .
H03M H 0.4941 0.3649 0.0832 0.022 Uiso 1 1 calc R U . . .
C130 C 0.42480(18) 0.23118(16) -0.00755(5) 0.0284(6) Uani 1 1 d . . . . .
H03N H 0.4427 0.1747 -0.0022 0.034 Uiso 1 1 calc R U . . .
H03O H 0.3800 0.2269 -0.0224 0.034 Uiso 1 1 calc R U . . .
C7 C -0.0493(3) -0.01171(18) 0.24590(7) 0.0813(18) Uani 1 1 d . . . . .
H037 H -0.0884 -0.0589 0.2427 0.098 Uiso 1 1 calc R U . . .
C11 C 0.20923(17) 0.16669(16) 0.16441(5) 0.0265(6) Uani 1 1 d . . . . .
H03P H 0.1495 0.1983 0.1607 0.032 Uiso 1 1 calc R U . . .
H03Q H 0.2323 0.1493 0.1489 0.032 Uiso 1 1 calc R U . . .
C19 C 0.38327(17) 0.19745(18) 0.26868(5) 0.0354(7) Uani 1 1 d . . . . .
H03R H 0.4023 0.1710 0.2538 0.042 Uiso 1 1 calc R U . A 1
H03S H 0.3618 0.1544 0.2796 0.042 Uiso 1 1 calc R U . A 1
C13 C 0.25241(17) 0.24621(15) 0.20294(5) 0.0248(6) Uani 1 1 d . . . . .
H04A H 0.3034 0.2794 0.2118 0.030 Uiso 1 1 calc R U . . .
H04B H 0.1946 0.2810 0.2005 0.030 Uiso 1 1 calc R U . . .
C119 C 1.02604(18) 0.34533(16) 0.09849(5) 0.0296(6) Uani 1 1 d . . . . .
H04C H 1.0165 0.3974 0.0893 0.035 Uiso 1 1 calc R U . . .
H04D H 1.0641 0.3578 0.1140 0.035 Uiso 1 1 calc R U . . .
C4 C 0.12822(18) 0.44898(17) 0.21516(5) 0.0335(7) Uani 1 1 d . . . . .
H04E H 0.1363 0.4435 0.2328 0.050 Uiso 1 1 calc R U . . .
H04F H 0.1377 0.5066 0.2107 0.050 Uiso 1 1 calc R U . . .
H04G H 0.1752 0.4143 0.2080 0.050 Uiso 1 1 calc R U . . .
C108 C 0.64340(18) 0.01028(18) 0.03588(5) 0.0383(7) Uani 1 1 d . . . . .
H04H H 0.5950 0.0169 0.0473 0.058 Uiso 1 1 calc R U . . .
H04I H 0.6462 -0.0476 0.0310 0.058 Uiso 1 1 calc R U . . .
H04J H 0.6266 0.0446 0.0216 0.058 Uiso 1 1 calc R U . . .
C3 C -0.0020(2) 0.4244(2) 0.16945(5) 0.0507(9) Uani 1 1 d . . . . .
H04K H 0.0401 0.3833 0.1631 0.076 Uiso 1 1 calc R U . . .
H04L H 0.0183 0.4797 0.1650 0.076 Uiso 1 1 calc R U . . .
H04M H -0.0677 0.4149 0.1625 0.076 Uiso 1 1 calc R U . . .
C135 C 0.75008(18) 0.57124(16) 0.04478(5) 0.0311(6) Uani 1 1 d . . . . .
H04N H 0.7241 0.6231 0.0375 0.037 Uiso 1 1 calc R U . . .
H04O H 0.7723 0.5825 0.0619 0.037 Uiso 1 1 calc R U . . .
C103 C 0.51482(18) 0.17449(18) 0.14123(5) 0.0347(7) Uani 1 1 d . . . . .
H04P H 0.5611 0.1323 0.1471 0.052 Uiso 1 1 calc R U . . .
H04Q H 0.4658 0.1797 0.1526 0.052 Uiso 1 1 calc R U . . .
H04R H 0.5476 0.2274 0.1400 0.052 Uiso 1 1 calc R U . . .
C104 C 0.38633(18) 0.04805(16) 0.11500(5) 0.0305(6) Uani 1 1 d . . . . .
H04S H 0.3508 0.0327 0.0996 0.046 Uiso 1 1 calc R U . . .
H04T H 0.3415 0.0583 0.1272 0.046 Uiso 1 1 calc R U . . .
H04U H 0.4296 0.0031 0.1205 0.046 Uiso 1 1 calc R U . . .
C138 C 0.79272(16) 0.39377(15) 0.03913(5) 0.0251(6) Uani 1 1 d . . . . .
H04V H 0.7687 0.3841 0.0220 0.030 Uiso 1 1 calc R U . . .
H04W H 0.8185 0.3411 0.0460 0.030 Uiso 1 1 calc R U . . .
C2 C -0.0802(2) 0.49334(17) 0.21454(6) 0.0426(8) Uani 1 1 d . . . . .
H04$ H -0.1460 0.4757 0.2100 0.064 Uiso 1 1 calc R U . . .
H04 H -0.0693 0.5469 0.2071 0.064 Uiso 1 1 calc R U . . .
H04X H -0.0692 0.4980 0.2322 0.064 Uiso 1 1 calc R U . . .
C102 C 0.37061(18) 0.22822(16) 0.10044(6) 0.0359(7) Uani 1 1 d . . . . .
H05A H 0.4025 0.2818 0.1023 0.054 Uiso 1 1 calc R U . . .
H05B H 0.3166 0.2270 0.1104 0.054 Uiso 1 1 calc R U . . .
H05C H 0.3475 0.2196 0.0834 0.054 Uiso 1 1 calc R U . . .
C6 C -0.0779(3) 0.06926(18) 0.24351(5) 0.0455(9) Uani 1 1 d . . . . .
C5 C 0.1746(2) 0.1057(2) 0.26375(6) 0.0522(10) Uani 1 1 d . . . . .
H05D H 0.2247 0.0663 0.2599 0.063 Uiso 1 1 calc R U . . .
H05E H 0.1818 0.1155 0.2815 0.063 Uiso 1 1 calc R U . . .
C16 C 0.36403(19) 0.35514(17) 0.29449(6) 0.0397(7) Uani 1 1 d . . . . .
H05F H 0.3475 0.3916 0.3078 0.048 Uiso 1 1 calc R U . B 1
H05G H 0.3878 0.3905 0.2818 0.048 Uiso 1 1 calc R U . B 1
C17 C 0.4433(5) 0.2985(4) 0.30419(15) 0.0383(16) Uani 0.595(9) 1 d . . P C 1
H05L H 0.4209 0.2604 0.3164 0.046 Uiso 0.595(9) 1 calc R U P C 1
H05M H 0.4979 0.3306 0.3118 0.046 Uiso 0.595(9) 1 calc R U P C 1
C18 C 0.4722(4) 0.2509(5) 0.28228(14) 0.0393(17) Uani 0.595(9) 1 d . . P C 1
H05H H 0.5252 0.2130 0.2876 0.047 Uiso 0.595(9) 1 calc R U P C 1
H05I H 0.4958 0.2902 0.2705 0.047 Uiso 0.595(9) 1 calc R U P C 1
C15 C 0.2766(3) 0.3133(3) 0.28416(13) 0.0260(14) Uani 0.595(9) 1 d . . P C 1
H05J H 0.2270 0.3544 0.2788 0.031 Uiso 0.595(9) 1 calc R U P C 1
H05K H 0.2515 0.2770 0.2964 0.031 Uiso 0.595(9) 1 calc R U P C 1
C14 C 0.3032(4) 0.2624(4) 0.26247(10) 0.0156(12) Uani 0.595(9) 1 d . . P C 1
H057 H 0.3251 0.3011 0.2501 0.019 Uiso 0.595(9) 1 calc R U P C 1
C17A C 0.4614(5) 0.3057(5) 0.2907(2) 0.027(2) Uani 0.405(9) 1 d . . P C 2
H53A H 0.4862 0.3253 0.2756 0.032 Uiso 0.405(9) 1 calc R U P C 2
H53B H 0.5097 0.3189 0.3043 0.032 Uiso 0.405(9) 1 calc R U P C 2
C18A C 0.4491(6) 0.2132(6) 0.28923(15) 0.027(2) Uani 0.405(9) 1 d . . P C 2
H55A H 0.5109 0.1861 0.2873 0.032 Uiso 0.405(9) 1 calc R U P C 2
H55B H 0.4240 0.1920 0.3041 0.032 Uiso 0.405(9) 1 calc R U P C 2
C15A C 0.2940(5) 0.3239(4) 0.26943(19) 0.020(2) Uani 0.405(9) 1 d . . P C 2
H56A H 0.2311 0.3513 0.2690 0.024 Uiso 0.405(9) 1 calc R U P C 2
H56B H 0.3240 0.3404 0.2547 0.024 Uiso 0.405(9) 1 calc R U P C 2
C14A C 0.2804(5) 0.2306(6) 0.26952(16) 0.0164(18) Uani 0.405(9) 1 d . . P C 2
H57A H 0.2594 0.2153 0.2857 0.020 Uiso 0.405(9) 1 calc R U P C 2

loop_
_atom_site_aniso_label
_atom_site_aniso_U_11
_atom_site_aniso_U_22
_atom_site_aniso_U_33
_atom_site_aniso_U_23
_atom_site_aniso_U_13
_atom_site_aniso_U_12
Sc1 0.0144(3) 0.0190(3) 0.0175(4) 0.000 0.0028(2) 0.000
Sc2 0.0136(2) 0.0116(2) 0.0162(2) -0.00086(17) 0.00068(17) 0.00152(16)
P1 0.0229(3) 0.0409(4) 0.0159(4) -0.0073(3) -0.0034(3) 0.0161(3)
P2 0.0150(3) 0.0148(3) 0.0171(3) 0.0012(2) -0.0005(2) 0.0016(2)
P3 0.0132(3) 0.0137(3) 0.0183(3) 0.0008(2) 0.0012(2) 0.0014(2)
Si1 0.0222(3) 0.0234(4) 0.0300(4) 0.0045(3) -0.0004(3) 0.0016(3)
Si2 0.0205(3) 0.0185(3) 0.0233(4) -0.0059(3) 0.0018(3) 0.0029(3)
Si3 0.0170(3) 0.0209(3) 0.0258(4) -0.0004(3) 0.0036(3) -0.0020(3)
N1 0.0476(19) 0.0213(16) 0.0217(18) 0.000 0.0201(15) 0.000
N2 0.0158(9) 0.0133(9) 0.0178(11) -0.0015(8) 0.0021(8) -0.0003(7)
C110 0.0162(11) 0.0182(12) 0.0192(14) -0.0011(10) 0.0020(9) 0.0004(9)
C123 0.0226(12) 0.0202(13) 0.0287(15) 0.0021(11) 0.0024(11) -0.0056(10)
C131 0.0202(12) 0.0252(13) 0.0283(16) 0.0002(11) -0.0033(11) -0.0042(10)
C127 0.0165(11) 0.0143(11) 0.0196(13) 0.0021(10) -0.0015(9) 0.0001(9)
C9 0.0198(12) 0.0168(12) 0.0212(14) 0.0002(10) 0.0031(10) -0.0011(9)
C113 0.0157(11) 0.0133(11) 0.0219(14) -0.0008(10) 0.0051(10) 0.0020(9)
C8 0.0133(11) 0.0220(12) 0.0175(13) -0.0043(10) -0.0006(9) 0.0043(9)
C132 0.0191(12) 0.0240(13) 0.0211(14) 0.0011(10) -0.0006(10) -0.0024(10)
C116 0.0201(12) 0.0269(14) 0.0317(16) 0.0064(12) 0.0037(11) 0.0060(10)
C125 0.0207(12) 0.0239(13) 0.0249(15) 0.0062(11) -0.0027(11) -0.0002(10)
C122 0.0184(12) 0.0234(13) 0.0207(14) 0.0018(10) -0.0022(10) -0.0017(10)
C118 0.0241(13) 0.0444(17) 0.0258(16) 0.0055(13) 0.0042(11) -0.0059(12)
C111 0.0268(13) 0.0212(13) 0.0238(15) -0.0081(11) -0.0033(11) -0.0008(10)
C112 0.0279(13) 0.0157(12) 0.0299(16) -0.0039(11) -0.0003(11) 0.0059(10)
C128 0.0205(12) 0.0326(14) 0.0216(15) -0.0020(11) 0.0014(10) 0.0004(10)
C101 0.0208(12) 0.0200(12) 0.0218(14) -0.0015(10) -0.0001(10) 0.0016(9)
C105 0.0204(12) 0.0190(12) 0.0181(14) -0.0008(10) 0.0010(10) 0.0041(9)
C120 0.0244(13) 0.0203(13) 0.0242(15) 0.0046(10) 0.0022(10) -0.0001(10)
C121 0.0173(11) 0.0151(11) 0.0208(14) 0.0003(10) 0.0010(10) 0.0007(9)
C134 0.0255(13) 0.0197(12) 0.0199(14) 0.0018(10) -0.0008(10) -0.0023(10)
C126 0.0193(12) 0.0210(12) 0.0219(14) 0.0040(10) -0.0023(10) -0.0021(9)
C106 0.0418(16) 0.0216(14) 0.0344(17) -0.0005(12) 0.0129(13) 0.0039(12)
C129 0.0289(14) 0.0384(16) 0.0205(15) -0.0039(12) 0.0031(11) -0.0018(11)
C115 0.0165(11) 0.0232(13) 0.0183(14) 0.0034(10) -0.0011(10) -0.0006(9)
C133 0.0179(12) 0.0171(12) 0.0236(14) 0.0026(10) 0.0003(10) -0.0031(9)
C10 0.0195(12) 0.0285(14) 0.0205(14) -0.0066(11) -0.0016(10) 0.0001(10)
C109 0.0171(11) 0.0210(12) 0.0193(14) -0.0028(10) 0.0011(10) 0.0003(9)
C12 0.0235(13) 0.0296(14) 0.0326(16) 0.0082(12) 0.0112(11) 0.0003(11)
C1 0.0253(13) 0.0318(15) 0.0357(17) 0.0077(12) 0.0080(12) 0.0087(11)
C136 0.0354(15) 0.0338(16) 0.0340(17) 0.0051(13) -0.0001(13) -0.0190(12)
C137 0.0220(13) 0.0385(16) 0.0275(16) 0.0000(12) 0.0026(11) -0.0102(11)
C124 0.0249(13) 0.0212(13) 0.0248(15) 0.0064(11) 0.0006(11) -0.0002(10)
C117 0.0178(12) 0.0415(16) 0.0303(16) 0.0042(13) 0.0046(11) 0.0029(11)
C107 0.0296(14) 0.0253(14) 0.0270(16) -0.0054(11) 0.0029(11) 0.0090(11)
C114 0.0185(12) 0.0159(12) 0.0214(14) 0.0016(10) 0.0027(10) 0.0047(9)
C130 0.0316(14) 0.0258(14) 0.0261(16) -0.0023(11) -0.0055(11) -0.0035(11)
C7 0.185(5) 0.0245(16) 0.047(3) -0.0152(16) 0.078(4) -0.0296(19)
C11 0.0240(13) 0.0400(16) 0.0161(14) 0.0041(11) 0.0047(10) 0.0073(11)
C19 0.0200(13) 0.0437(17) 0.0411(18) 0.0032(14) -0.0050(12) 0.0085(12)
C13 0.0194(12) 0.0224(13) 0.0329(16) -0.0045(11) 0.0038(11) -0.0040(10)
C119 0.0309(14) 0.0317(15) 0.0258(16) 0.0069(12) 0.0015(11) -0.0089(11)
C4 0.0277(14) 0.0309(15) 0.0411(18) -0.0078(13) -0.0017(12) 0.0044(11)
C108 0.0297(15) 0.0426(17) 0.0428(19) -0.0218(14) 0.0040(13) -0.0035(12)
C3 0.056(2) 0.057(2) 0.036(2) 0.0117(16) -0.0069(15) -0.0220(17)
C135 0.0385(15) 0.0242(14) 0.0295(16) 0.0058(12) -0.0031(12) -0.0076(11)
C103 0.0257(14) 0.0487(18) 0.0309(17) -0.0093(13) 0.0090(12) -0.0069(12)
C104 0.0311(14) 0.0282(14) 0.0325(17) 0.0055(12) 0.0048(12) -0.0068(11)
C138 0.0204(12) 0.0267(14) 0.0289(15) -0.0011(11) 0.0059(11) -0.0026(10)
C2 0.0322(15) 0.0312(16) 0.064(2) 0.0089(15) 0.0033(15) 0.0125(12)
C102 0.0230(14) 0.0307(15) 0.056(2) 0.0105(14) 0.0159(13) 0.0033(11)
C6 0.083(2) 0.0364(17) 0.0228(17) -0.0161(13) 0.0363(16) -0.0286(16)
C5 0.061(2) 0.072(2) 0.0265(18) 0.0244(16) 0.0217(15) 0.0486(19)
C16 0.0365(16) 0.0347(16) 0.047(2) -0.0007(14) -0.0039(14) -0.0071(13)
C17 0.042(3) 0.041(3) 0.030(4) 0.003(3) -0.011(3) -0.016(2)
C18 0.022(3) 0.029(4) 0.062(5) -0.004(3) -0.020(3) -0.004(3)
C15 0.029(3) 0.026(3) 0.023(4) -0.005(2) 0.003(2) -0.0023(19)
C14 0.012(2) 0.016(3) 0.018(3) -0.004(2) 0.0000(19) -0.004(2)
C17A 0.021(4) 0.028(5) 0.028(6) -0.005(4) -0.011(4) -0.009(3)
C18A 0.024(4) 0.023(5) 0.032(5) 0.003(3) -0.008(3) 0.002(3)
C15A 0.015(3) 0.020(4) 0.024(5) -0.003(3) -0.002(3) -0.005(2)
C14A 0.008(3) 0.017(4) 0.025(4) -0.006(3) 0.005(3) -0.007(3)

loop_
_atom_type_symbol
_atom_type_description
_atom_type_scat_dispersion_real
_atom_type_scat_dispersion_imag
_atom_type_scat_source
C C 0.0033 0.0016 'International Tables Vol C Tables 4.2.6.8 and 6.1.1.4'
H H 0.0000 0.0000 'International Tables Vol C Tables 4.2.6.8 and 6.1.1.4'
N N 0.0061 0.0033 'International Tables Vol C Tables 4.2.6.8 and 6.1.1.4'
Si Si 0.0817 0.0704 'International Tables Vol C Tables 4.2.6.8 and 6.1.1.4'
P P 0.1023 0.0942 'International Tables Vol C Tables 4.2.6.8 and 6.1.1.4'
Sc Sc 0.2519 0.3716 'International Tables Vol C Tables 4.2.6.8 and 6.1.1.4'

loop_
_geom_angle_atom_site_label_1
_geom_angle_atom_site_label_2
_geom_angle_atom_site_label_3
_geom_angle
_geom_angle_site_symmetry_1
_geom_angle_site_symmetry_3
N1 Sc1 C1 114.75(7) . .
N1 Sc1 C1 114.75(7) . 2
C1 Sc1 C1 130.49(14) . 2
N1 Sc1 P1 73.132(19) . 2
C1 Sc1 P1 95.98(7) . 2
C1 Sc1 P1 97.98(7) 2 2
N1 Sc1 P1 73.131(19) . .
C1 Sc1 P1 97.99(7) . .
C1 Sc1 P1 95.97(7) 2 .
P1 Sc1 P1 146.26(4) 2 .
N2 Sc2 C101 108.98(8) . .
N2 Sc2 C105 141.87(8) . .
C101 Sc2 C105 109.11(9) . .
N2 Sc2 P3 72.85(5) . .
C101 Sc2 P3 108.04(6) . .
C105 Sc2 P3 93.77(6) . .
N2 Sc2 P2 72.91(5) . .
C101 Sc2 P2 113.80(7) . .
C105 Sc2 P2 93.22(6) . .
P3 Sc2 P2 132.38(2) . .
C14A P1 C5 89.8(4) . .
C14A P1 C8 114.1(3) . .
C5 P1 C8 104.05(13) . .
C5 P1 C14 110.2(2) . .
C8 P1 C14 100.84(19) . .
C14A P1 Sc1 122.6(2) . .
C5 P1 Sc1 94.36(10) . .
C8 P1 Sc1 120.04(7) . .
C14 P1 Sc1 125.28(14) . .
C109 P2 C121 105.65(11) . .
C109 P2 C115 104.04(11) . .
C121 P2 C115 104.81(10) . .
C109 P2 Sc2 98.76(7) . .
C121 P2 Sc2 125.55(7) . .
C115 P2 Sc2 115.38(8) . .
C114 P3 C133 100.10(11) . .
C114 P3 C127 108.78(10) . .
C133 P3 C127 109.33(11) . .
C114 P3 Sc2 94.40(7) . .
C133 P3 Sc2 116.86(7) . .
C127 P3 Sc2 123.06(7) . .
C1 Si1 C2 111.56(13) . .
C1 Si1 C4 112.24(12) . .
C2 Si1 C4 106.76(13) . .
C1 Si1 C3 112.33(14) . .
C2 Si1 C3 107.56(15) . .
C4 Si1 C3 106.03(14) . .
C105 Si2 C108 110.19(12) . .
C105 Si2 C107 112.12(11) . .
C108 Si2 C107 108.33(12) . .
C105 Si2 C106 112.89(11) . .
C108 Si2 C106 107.56(13) . .
C107 Si2 C106 105.48(12) . .
C101 Si3 C103 110.69(11) . .
C101 Si3 C104 112.70(12) . .
C103 Si3 C104 106.92(13) . .
C101 Si3 C102 111.80(12) . .
C103 Si3 C102 106.99(14) . .
C104 Si3 C102 107.44(12) . .
C6 N1 C6 106.6(4) . 2
C6 N1 Sc1 126.70(18) . .
C6 N1 Sc1 126.70(18) 2 .
C110 N2 C113 105.39(18) . .
C110 N2 Sc2 129.30(14) . .
C113 N2 Sc2 125.02(15) . .
C111 C110 N2 110.3(2) . .
C111 C110 C109 129.3(2) . .
N2 C110 C109 120.26(19) . .
C124 C123 C122 110.56(19) . .
C124 C123 H00A 109.5 . .
C122 C123 H00A 109.5 . .
C124 C123 H00B 109.5 . .
C122 C123 H00B 109.5 . .
H00A C123 H00B 108.1 . .
C130 C131 C132 112.3(2) . .
C130 C131 H00C 109.1 . .
C132 C131 H00C 109.1 . .
C130 C131 H00D 109.1 . .
C132 C131 H00D 109.1 . .
H00C C131 H00D 107.9 . .
C128 C127 C132 109.72(19) . .
C128 C127 P3 110.33(15) . .
C132 C127 P3 109.65(16) . .
C128 C127 H004 109.0 . .
C132 C127 H004 109.0 . .
P3 C127 H004 109.0 . .
C10 C9 C8 111.87(19) . .
C10 C9 H00E 109.2 . .
C8 C9 H00E 109.2 . .
C10 C9 H00F 109.2 . .
C8 C9 H00F 109.2 . .
H00E C9 H00F 107.9 . .
C112 C113 N2 110.1(2) . .
C112 C113 C114 130.0(2) . .
N2 C113 C114 119.85(19) . .
C13 C8 C9 110.30(19) . .
C13 C8 P1 111.17(16) . .
C9 C8 P1 111.48(15) . .
C13 C8 H007 107.9 . .
C9 C8 H007 107.9 . .
P1 C8 H007 107.9 . .
C131 C132 C127 112.3(2) . .
C131 C132 H00G 109.2 . .
C127 C132 H00G 109.2 . .
C131 C132 H00H 109.2 . .
C127 C132 H00H 109.2 . .
H00G C132 H00H 107.9 . .
C117 C116 C115 112.1(2) . .
C117 C116 H00I 109.2 . .
C115 C116 H00I 109.2 . .
C117 C116 H00J 109.2 . .
C115 C116 H00J 109.2 . .
H00I C116 H00J 107.9 . .
C124 C125 C126 111.44(19) . .
C124 C125 H01A 109.3 . .
C126 C125 H01A 109.3 . .
C124 C125 H01B 109.3 . .
C126 C125 H01B 109.3 . .
H01A C125 H01B 108.0 . .
C123 C122 C121 110.71(18) . .
C123 C122 H01C 109.5 . .
C121 C122 H01C 109.5 . .
C123 C122 H01D 109.5 . .
C121 C122 H01D 109.5 . .
H01C C122 H01D 108.1 . .
C119 C118 C117 111.0(2) . .
C119 C118 H01E 109.4 . .
C117 C118 H01E 109.4 . .
C119 C118 H01F 109.4 . .
C117 C118 H01F 109.4 . .
H01E C118 H01F 108.0 . .
C110 C111 C112 107.1(2) . .
C110 C111 H013 126.5 . .
C112 C111 H013 126.5 . .
C113 C112 C111 107.0(2) . .
C113 C112 H014 126.5 . .
C111 C112 H014 126.5 . .
C129 C128 C127 111.54(19) . .
C129 C128 H01G 109.3 . .
C127 C128 H01G 109.3 . .
C129 C128 H01H 109.3 . .
C127 C128 H01H 109.3 . .
H01G C128 H01H 108.0 . .
Si3 C101 Sc2 126.10(12) . .
Si3 C101 H01I 105.8 . .
Sc2 C101 H01I 105.8 . .
Si3 C101 H01J 105.8 . .
Sc2 C101 H01J 105.8 . .
H01I C101 H01J 106.2 . .
Si2 C105 Sc2 121.92(12) . .
Si2 C105 H01K 106.8 . .
Sc2 C105 H01K 106.8 . .
Si2 C105 H01L 106.8 . .
Sc2 C105 H01L 106.8 . .
H01K C105 H01L 106.7 . .
C119 C120 C115 111.03(19) . .
C119 C120 H01M 109.4 . .
C115 C120 H01M 109.4 . .
C119 C120 H01N 109.4 . .
C115 C120 H01N 109.4 . .
H01M C120 H01N 108.0 . .
C126 C121 C122 110.19(19) . .
C126 C121 P2 115.66(15) . .
C122 C121 P2 111.17(15) . .
C126 C121 H019 106.4 . .
C122 C121 H019 106.4 . .
P2 C121 H019 106.4 . .
C135 C134 C133 110.84(19) . .
C135 C134 H02A 109.5 . .
C133 C134 H02A 109.5 . .
C135 C134 H02B 109.5 . .
C133 C134 H02B 109.5 . .
H02A C134 H02B 108.1 . .
C125 C126 C121 110.90(19) . .
C125 C126 H02C 109.5 . .
C121 C126 H02C 109.5 . .
C125 C126 H02D 109.5 . .
C121 C126 H02D 109.5 . .
H02C C126 H02D 108.0 . .
Si2 C106 H02E 109.5 . .
Si2 C106 H02F 109.5 . .
H02E C106 H02F 109.5 . .
Si2 C106 H02G 109.5 . .
H02E C106 H02G 109.5 . .
H02F C106 H02G 109.5 . .
C130 C129 C128 110.9(2) . .
C130 C129 H02H 109.4 . .
C128 C129 H02H 109.4 . .
C130 C129 H02I 109.4 . .
C128 C129 H02I 109.4 . .
H02H C129 H02I 108.0 . .
C116 C115 C120 111.1(2) . .
C116 C115 P2 112.14(16) . .
C120 C115 P2 110.45(15) . .
C116 C115 H024 107.7 . .
C120 C115 H024 107.7 . .
P2 C115 H024 107.7 . .
C138 C133 C134 110.8(2) . .
C138 C133 P3 114.95(16) . .
C134 C133 P3 114.95(15) . .
C138 C133 H025 105.0 . .
C134 C133 H025 105.0 . .
P3 C133 H025 105.0 . .
C11 C10 C9 111.8(2) . .
C11 C10 H02J 109.3 . .
C9 C10 H02J 109.3 . .
C11 C10 H02K 109.3 . .
C9 C10 H02K 109.3 . .
H02J C10 H02K 107.9 . .
C110 C109 P2 110.72(16) . .
C110 C109 H02L 109.5 . .
P2 C109 H02L 109.5 . .
C110 C109 H02M 109.5 . .
P2 C109 H02M 109.5 . .
H02L C109 H02M 108.1 . .
C11 C12 C13 110.9(2) . .
C11 C12 H02N 109.5 . .
C13 C12 H02N 109.5 . .
C11 C12 H02O 109.5 . .
C13 C12 H02O 109.5 . .
H02N C12 H02O 108.1 . .
Si1 C1 Sc1 130.02(15) . .
Si1 C1 H02P 104.8 . .
Sc1 C1 H02P 104.8 . .
Si1 C1 H02Q 104.8 . .
Sc1 C1 H02Q 104.8 . .
H02P C1 H02Q 105.8 . .
C135 C136 C137 111.9(2) . .
C135 C136 H03A 109.2 . .
C137 C136 H03A 109.2 . .
C135 C136 H03B 109.2 . .
C137 C136 H03B 109.2 . .
H03A C136 H03B 107.9 . .
C138 C137 C136 111.5(2) . .
C138 C137 H03C 109.3 . .
C136 C137 H03C 109.3 . .
C138 C137 H03D 109.3 . .
C136 C137 H03D 109.3 . .
H03C C137 H03D 108.0 . .
C125 C124 C123 111.4(2) . .
C125 C124 H03E 109.3 . .
C123 C124 H03E 109.3 . .
C125 C124 H03F 109.3 . .
C123 C124 H03F 109.3 . .
H03E C124 H03F 108.0 . .
C116 C117 C118 111.6(2) . .
C116 C117 H03G 109.3 . .
C118 C117 H03G 109.3 . .
C116 C117 H03H 109.3 . .
C118 C117 H03H 109.3 . .
H03G C117 H03H 108.0 . .
Si2 C107 H03I 109.5 . .
Si2 C107 H03J 109.5 . .
H03I C107 H03J 109.5 . .
Si2 C107 H03K 109.5 . .
H03I C107 H03K 109.5 . .
H03J C107 H03K 109.5 . .
C113 C114 P3 106.86(15) . .
C113 C114 H03L 110.3 . .
P3 C114 H03L 110.3 . .
C113 C114 H03M 110.3 . .
P3 C114 H03M 110.3 . .
H03L C114 H03M 108.6 . .
C129 C130 C131 110.8(2) . .
C129 C130 H03N 109.5 . .
C131 C130 H03N 109.5 . .
C129 C130 H03O 109.5 . .
C131 C130 H03O 109.5 . .
H03N C130 H03O 108.1 . .
C6 C7 C7 107.4(2) . 2
C6 C7 H037 126.3 . .
C7 C7 H037 126.3 2 .
C10 C11 C12 110.6(2) . .
C10 C11 H03P 109.5 . .
C12 C11 H03P 109.5 . .
C10 C11 H03Q 109.5 . .
C12 C11 H03Q 109.5 . .
H03P C11 H03Q 108.1 . .
C18A C19 C14A 117.0(5) . .
C14 C19 C18 104.3(4) . .
C14 C19 H03R 110.9 . .
C18 C19 H03R 110.9 . .
C14 C19 H03S 110.9 . .
C18 C19 H03S 110.9 . .
H03R C19 H03S 108.9 . .
C8 C13 C12 112.2(2) . .
C8 C13 H04A 109.2 . .
C12 C13 H04A 109.2 . .
C8 C13 H04B 109.2 . .
C12 C13 H04B 109.2 . .
H04A C13 H04B 107.9 . .
C118 C119 C120 111.2(2) . .
C118 C119 H04C 109.4 . .
C120 C119 H04C 109.4 . .
C118 C119 H04D 109.4 . .
C120 C119 H04D 109.4 . .
H04C C119 H04D 108.0 . .
Si1 C4 H04E 109.5 . .
Si1 C4 H04F 109.5 . .
H04E C4 H04F 109.5 . .
Si1 C4 H04G 109.5 . .
H04E C4 H04G 109.5 . .
H04F C4 H04G 109.5 . .
Si2 C108 H04H 109.5 . .
Si2 C108 H04I 109.5 . .
H04H C108 H04I 109.5 . .
Si2 C108 H04J 109.5 . .
H04H C108 H04J 109.5 . .
H04I C108 H04J 109.5 . .
Si1 C3 H04K 109.5 . .
Si1 C3 H04L 109.5 . .
H04K C3 H04L 109.5 . .
Si1 C3 H04M 109.5 . .
H04K C3 H04M 109.5 . .
H04L C3 H04M 109.5 . .
C136 C135 C134 111.7(2) . .
C136 C135 H04N 109.3 . .
C134 C135 H04N 109.3 . .
C136 C135 H04O 109.3 . .
C134 C135 H04O 109.3 . .
H04N C135 H04O 108.0 . .
Si3 C103 H04P 109.5 . .
Si3 C103 H04Q 109.5 . .
H04P C103 H04Q 109.5 . .
Si3 C103 H04R 109.5 . .
H04P C103 H04R 109.5 . .
H04Q C103 H04R 109.5 . .
Si3 C104 H04S 109.5 . .
Si3 C104 H04T 109.5 . .
H04S C104 H04T 109.5 . .
Si3 C104 H04U 109.5 . .
H04S C104 H04U 109.5 . .
H04T C104 H04U 109.5 . .
C133 C138 C137 110.5(2) . .
C133 C138 H04V 109.5 . .
C137 C138 H04V 109.5 . .
C133 C138 H04W 109.5 . .
C137 C138 H04W 109.5 . .
H04V C138 H04W 108.1 . .
Si1 C2 H04$ 109.5 . .
Si1 C2 H04 109.5 . .
H04$ C2 H04 109.5 . .
Si1 C2 H04X 109.5 . .
H04$ C2 H04X 109.5 . .
H04 C2 H04X 109.5 . .
Si3 C102 H05A 109.5 . .
Si3 C102 H05B 109.5 . .
H05A C102 H05B 109.5 . .
Si3 C102 H05C 109.5 . .
H05A C102 H05C 109.5 . .
H05B C102 H05C 109.5 . .
C7 C6 N1 109.3(3) . .
C7 C6 C5 130.5(3) . 2
N1 C6 C5 120.1(3) . 2
C6 C5 P1 110.56(19) 2 .
C6 C5 H05D 109.5 2 .
P1 C5 H05D 109.5 . .
C6 C5 H05E 109.5 2 .
P1 C5 H05E 109.5 . .
H05D C5 H05E 108.1 . .
C15 C16 C17 115.0(3) . .
C17A C16 C15A 100.3(5) . .
C15 C16 H05F 108.5 . .
C17 C16 H05F 108.5 . .
C15 C16 H05G 108.5 . .
C17 C16 H05G 108.5 . .
H05F C16 H05G 107.5 . .
C16 C17 C18 105.6(6) . .
C16 C17 H05L 110.6 . .
C18 C17 H05L 110.6 . .
C16 C17 H05M 110.6 . .
C18 C17 H05M 110.6 . .
H05L C17 H05M 108.7 . .
C17 C18 C19 112.5(5) . .
C17 C18 H05H 109.1 . .
C19 C18 H05H 109.1 . .
C17 C18 H05I 109.1 . .
C19 C18 H05I 109.1 . .
H05H C18 H05I 107.8 . .
C16 C15 C14 107.2(5) . .
C16 C15 H05J 110.3 . .
C14 C15 H05J 110.3 . .
C16 C15 H05K 110.3 . .
C14 C15 H05K 110.3 . .
H05J C15 H05K 108.5 . .
C15 C14 C19 114.7(4) . .
C15 C14 P1 109.7(4) . .
C19 C14 P1 107.6(3) . .
C15 C14 H057 108.2 . .
C19 C14 H057 108.2 . .
P1 C14 H057 108.2 . .
C18A C17A C16 113.8(7) . .
C18A C17A H53A 108.8 . .
C16 C17A H53A 108.8 . .
C18A C17A H53B 108.8 . .
C16 C17A H53B 108.8 . .
H53A C17A H53B 107.7 . .
C19 C18A C17A 106.5(7) . .
C19 C18A H55A 110.4 . .
C17A C18A H55A 110.4 . .
C19 C18A H55B 110.4 . .
C17A C18A H55B 110.4 . .
H55A C18A H55B 108.6 . .
C14A C15A C16 110.8(6) . .
C14A C15A H56A 109.5 . .
C16 C15A H56A 109.5 . .
C14A C15A H56B 109.5 . .
C16 C15A H56B 109.5 . .
H56A C15A H56B 108.1 . .
C15A C14A C19 103.1(7) . .
C15A C14A P1 109.7(6) . .
C19 C14A P1 121.4(4) . .
C15A C14A H57A 107.3 . .
C19 C14A H57A 107.3 . .
P1 C14A H57A 107.3 . .

loop_
_geom_bond_atom_site_label_1
_geom_bond_atom_site_label_2
_geom_bond_distance
_geom_bond_site_symmetry_2
Sc1 N1 2.150(3) .
Sc1 C1 2.225(3) .
Sc1 C1 2.225(3) 2
Sc1 P1 2.8032(7) 2
Sc1 P1 2.8033(7) .
Sc2 N2 2.1868(18) .
Sc2 C101 2.211(2) .
Sc2 C105 2.251(2) .
Sc2 P3 2.7698(7) .
Sc2 P2 2.7978(7) .
P1 C14A 1.733(7) .
P1 C5 1.835(3) .
P1 C8 1.855(2) .
P1 C14 1.978(5) .
P2 C109 1.843(2) .
P2 C121 1.852(2) .
P2 C115 1.860(2) .
P3 C114 1.850(2) .
P3 C133 1.859(2) .
P3 C127 1.860(2) .
Si1 C1 1.841(3) .
Si1 C2 1.879(3) .
Si1 C4 1.882(3) .
Si1 C3 1.886(3) .
Si2 C105 1.844(2) .
Si2 C108 1.881(3) .
Si2 C107 1.885(2) .
Si2 C106 1.886(3) .
Si3 C101 1.865(2) .
Si3 C103 1.874(3) .
Si3 C104 1.882(2) .
Si3 C102 1.885(3) .
N1 C6 1.398(3) .
N1 C6 1.398(3) 2
N2 C110 1.399(3) .
N2 C113 1.402(3) .
C110 C111 1.372(3) .
C110 C109 1.510(3) .
C123 C124 1.532(3) .
C123 C122 1.533(3) .
C123 H00A 0.9900 .
C123 H00B 0.9900 .
C131 C130 1.527(4) .
C131 C132 1.531(3) .
C131 H00C 0.9900 .
C131 H00D 0.9900 .
C127 C128 1.544(3) .
C127 C132 1.545(3) .
C127 H004 1.0000 .
C9 C10 1.529(3) .
C9 C8 1.543(3) .
C9 H00E 0.9900 .
C9 H00F 0.9900 .
C113 C112 1.375(3) .
C113 C114 1.508(3) .
C8 C13 1.535(3) .
C8 H007 1.0000 .
C132 H00G 0.9900 .
C132 H00H 0.9900 .
C116 C117 1.532(3) .
C116 C115 1.538(3) .
C116 H00I 0.9900 .
C116 H00J 0.9900 .
C125 C124 1.531(3) .
C125 C126 1.538(3) .
C125 H01A 0.9900 .
C125 H01B 0.9900 .
C122 C121 1.544(3) .
C122 H01C 0.9900 .
C122 H01D 0.9900 .
C118 C119 1.527(4) .
C118 C117 1.533(4) .
C118 H01E 0.9900 .
C118 H01F 0.9900 .
C111 C112 1.422(3) .
C111 H013 0.9500 .
C112 H014 0.9500 .
C128 C129 1.537(3) .
C128 H01G 0.9900 .
C128 H01H 0.9900 .
C101 H01I 0.9900 .
C101 H01J 0.9900 .
C105 H01K 0.9900 .
C105 H01L 0.9900 .
C120 C119 1.539(3) .
C120 C115 1.544(3) .
C120 H01M 0.9900 .
C120 H01N 0.9900 .
C121 C126 1.542(3) .
C121 H019 1.0000 .
C134 C135 1.532(3) .
C134 C133 1.541(3) .
C134 H02A 0.9900 .
C134 H02B 0.9900 .
C126 H02C 0.9900 .
C126 H02D 0.9900 .
C106 H02E 0.9800 .
C106 H02F 0.9800 .
C106 H02G 0.9800 .
C129 C130 1.525(3) .
C129 H02H 0.9900 .
C129 H02I 0.9900 .
C115 H024 1.0000 .
C133 C138 1.535(3) .
C133 H025 1.0000 .
C10 C11 1.523(3) .
C10 H02J 0.9900 .
C10 H02K 0.9900 .
C109 H02L 0.9900 .
C109 H02M 0.9900 .
C12 C11 1.524(4) .
C12 C13 1.536(4) .
C12 H02N 0.9900 .
C12 H02O 0.9900 .
C1 H02P 0.9900 .
C1 H02Q 0.9900 .
C136 C135 1.528(4) .
C136 C137 1.537(4) .
C136 H03A 0.9900 .
C136 H03B 0.9900 .
C137 C138 1.536(3) .
C137 H03C 0.9900 .
C137 H03D 0.9900 .
C124 H03E 0.9900 .
C124 H03F 0.9900 .
C117 H03G 0.9900 .
C117 H03H 0.9900 .
C107 H03I 0.9800 .
C107 H03J 0.9800 .
C107 H03K 0.9800 .
C114 H03L 0.9900 .
C114 H03M 0.9900 .
C130 H03N 0.9900 .
C130 H03O 0.9900 .
C7 C6 1.377(5) .
C7 C7 1.420(9) 2
C7 H037 0.9500 .
C11 H03P 0.9900 .
C11 H03Q 0.9900 .
C19 C18A 1.422(8) .
C19 C14A 1.549(7) .
C19 C14 1.558(5) .
C19 C18 1.647(6) .
C19 H03R 0.9900 .
C19 H03S 0.9900 .
C13 H04A 0.9900 .
C13 H04B 0.9900 .
C119 H04C 0.9900 .
C119 H04D 0.9900 .
C4 H04E 0.9800 .
C4 H04F 0.9800 .
C4 H04G 0.9800 .
C108 H04H 0.9800 .
C108 H04I 0.9800 .
C108 H04J 0.9800 .
C3 H04K 0.9800 .
C3 H04L 0.9800 .
C3 H04M 0.9800 .
C135 H04N 0.9900 .
C135 H04O 0.9900 .
C103 H04P 0.9800 .
C103 H04Q 0.9800 .
C103 H04R 0.9800 .
C104 H04S 0.9800 .
C104 H04T 0.9800 .
C104 H04U 0.9800 .
C138 H04V 0.9900 .
C138 H04W 0.9900 .
C2 H04$ 0.9800 .
C2 H04 0.9800 .
C2 H04X 0.9800 .
C102 H05A 0.9800 .
C102 H05B 0.9800 .
C102 H05C 0.9800 .
C6 C5 1.504(5) 2
C5 C6 1.504(5) 2
C5 H05D 0.9900 .
C5 H05E 0.9900 .
C16 C15 1.474(5) .
C16 C17 1.506(6) .
C16 C17A 1.620(9) .
C16 C15A 1.703(8) .
C16 H05F 0.9900 .
C16 H05G 0.9900 .
C17 C18 1.526(11) .
C17 H05L 0.9900 .
C17 H05M 0.9900 .
C18 H05H 0.9900 .
C18 H05I 0.9900 .
C15 C14 1.534(8) .
C15 H05J 0.9900 .
C15 H05K 0.9900 .
C14 H057 1.0000 .
C17A C18A 1.513(13) .
C17A H53A 0.9900 .
C17A H53B 0.9900 .
C18A H55A 0.9900 .
C18A H55B 0.9900 .
C15A C14A 1.528(12) .
C15A H56A 0.9900 .
C15A H56B 0.9900 .
C14A H57A 1.0000 .
